data_7056636
loop_
_publ_author_name
'do Nascimento Neto, Jos\'e Ant\^onio'
'da Silva, Cameron Capeletti'
'Ribeiro, Leandro'
'Vasconcelos, G\'essica Adriana'
'Gontijo Vaz, Boniek'
'Ferreira, Vinicius Sousa'
'Queiroz J\'unior, Luiz Keng'
'Maia, Lauro J. Q.'
'Sarotti, Ariel Marcelo'
'Martins, Felipe Terra'

_publ_section_title
;
 Probing the Competition between Acetate and 2,2&#x2019;-Bipyridine
 Ligands to Bind to d-Block 12 Group Metals: Molecular and Structural
 Diversity towards High-Efficiency Luminescent Materials
;
_journal_name_full 'New J. Chem.'
_journal_paper_doi 10.1039/C7NJ02393F
_journal_year 2017
_chemical_formula_moiety 'C32 H34 N4 O12 Zn3'
_chemical_formula_sum 'C32 H34 N4 O12 Zn3'
_chemical_formula_weight 862.80
_space_group_crystal_system triclinic
_space_group_IT_number 2
_space_group_name_Hall '-P 1'
_space_group_name_H-M_alt 'P -1'
_symmetry_space_group_name_Hall '-P 1'
_symmetry_space_group_name_H-M 'P -1'
_atom_sites_solution_hydrogens geom
_audit_update_record
;
2017-03-16 deposited with the CCDC.
2017-09-26 downloaded from the CCDC.
;
_cell_angle_alpha 106.076(2)
_cell_angle_beta 98.523(2)
_cell_angle_gamma 108.795(2)
_cell_formula_units_Z 1
_cell_length_a 8.0907(3)
_cell_length_b 9.8783(5)
_cell_length_c 12.7432(6)
_cell_measurement_reflns_used 4434
_cell_measurement_temperature 296(2)
_cell_measurement_theta_max 25.33
_cell_measurement_theta_min 2.75
_cell_volume 894.34(7)
_computing_structure_refinement 'SHELXL-2014 (Sheldrick, 2014)'
_diffrn_ambient_temperature 296(2)
_diffrn_measured_fraction_theta_full 0.982
_diffrn_measured_fraction_theta_max 0.978
_diffrn_measurement_device_type 'Bruker APEX-II CCD'
_diffrn_measurement_method '\f and \w scans'
_diffrn_radiation_type MoK\a
_diffrn_radiation_wavelength 0.71073
_diffrn_reflns_av_R_equivalents 0.0214
_diffrn_reflns_Laue_measured_fraction_full 0.982
_diffrn_reflns_Laue_measured_fraction_max 0.978
_diffrn_reflns_limit_h_max 9
_diffrn_reflns_limit_h_min -9
_diffrn_reflns_limit_k_max 11
_diffrn_reflns_limit_k_min -9
_diffrn_reflns_limit_l_max 10
_diffrn_reflns_limit_l_min -15
_diffrn_reflns_number 7034
_diffrn_reflns_point_group_measured_fraction_full 0.982
_diffrn_reflns_point_group_measured_fraction_max 0.978
_diffrn_reflns_theta_full 25
_diffrn_reflns_theta_max 25.366
_diffrn_reflns_theta_min 1.723
_exptl_absorpt_coefficient_mu 2.062
_exptl_absorpt_correction_T_max 0.745
_exptl_absorpt_correction_T_min 0.573
_exptl_absorpt_correction_type multi-scan
_exptl_absorpt_process_details
;
Sheldrick, G. M.: SADABS --- Bruker AXS area detector scaling and absorption, 
version 2008/1, University of Gottingen, Germany 2008
;
_exptl_crystal_density_diffrn 1.602
_exptl_crystal_description plate
_exptl_crystal_F_000 440
_exptl_crystal_size_max 0.25
_exptl_crystal_size_mid 0.20
_exptl_crystal_size_min 0.10
_refine_diff_density_max 0.325
_refine_diff_density_min -0.236
_refine_diff_density_rms 0.048
_refine_ls_extinction_method none
_refine_ls_goodness_of_fit_ref 1.045
_refine_ls_hydrogen_treatment constr
_refine_ls_matrix_type full
_refine_ls_number_parameters 235
_refine_ls_number_reflns 3210
_refine_ls_number_restraints 0
_refine_ls_restrained_S_all 1.045
_refine_ls_R_factor_all 0.0279
_refine_ls_R_factor_gt 0.0245
_refine_ls_shift/su_max 0.052
_refine_ls_shift/su_mean 0.001
_refine_ls_structure_factor_coef Fsqd
_refine_ls_weighting_details 'w=1/[\s^2^(Fo^2^)+(0.0370P)^2^+0.2343P] where P=(Fo^2^+2Fc^2^)/3'
_refine_ls_weighting_scheme calc
_refine_ls_wR_factor_gt 0.0659
_refine_ls_wR_factor_ref 0.068
_reflns_number_gt 2886
_reflns_number_total 3210
_reflns_threshold_expression 'I > 2\s(I)'
_cod_data_source_file c7nj02393f2.cif
_cod_data_source_block 'global_CCDC7'
_cod_database_code 7056636

loop_
_space_group_symop_operation_xyz
'x, y, z'
'-x, -y, -z'

loop_
_atom_site_label
_atom_site_type_symbol
_atom_site_fract_x
_atom_site_fract_y
_atom_site_fract_z
_atom_site_U_iso_or_equiv
_atom_site_adp_type
_atom_site_occupancy
_atom_site_calc_flag
Zn1 Zn 0.20088(3) 0.34909(3) 0.23435(2) 0.03822(9) Uani 1 d
Zn2 Zn 0.5 0.5 0.5 0.03905(11) Uani 1 d
O1 O 0.2520(2) 0.3488(2) 0.49733(13) 0.0538(4) Uani 1 d
O2 O 0.0636(2) 0.23855(18) 0.32509(13) 0.0489(4) Uani 1 d
O3 O 0.5551(2) 0.32793(19) 0.39101(13) 0.0521(4) Uani 1 d
O4 O 0.3734(2) 0.2441(2) 0.21885(14) 0.0632(5) Uani 1 d
O5 O 0.36820(19) 0.54528(16) 0.35848(12) 0.0429(4) Uani 1 d
N2 N -0.0194(2) 0.4170(2) 0.19295(14) 0.0393(4) Uani 1 d
O6 O 0.3827(2) 0.6306(2) 0.21763(14) 0.0621(5) Uani 1 d
C11 C 0.1061(3) 0.2600(2) 0.42836(18) 0.0410(5) Uani 1 d
C12 C -0.0376(4) 0.1690(4) 0.4723(2) 0.0768(9) Uani 1 d
H12A H 0.017 0.1682 0.5442 0.115 Uiso 1 calc
H12B H -0.0958 0.0663 0.4197 0.115 Uiso 1 calc
H12C H -0.1255 0.2144 0.4809 0.115 Uiso 1 calc
C13 C 0.4987(3) 0.2456(3) 0.29025(19) 0.0428(5) Uani 1 d
C14 C 0.5848(4) 0.1355(3) 0.2452(2) 0.0624(7) Uani 1 d
H14A H 0.7138 0.1849 0.2741 0.094 Uiso 1 calc
H14B H 0.5537 0.1025 0.164 0.094 Uiso 1 calc
H14C H 0.542 0.049 0.2686 0.094 Uiso 1 calc
C6 C -0.1041(3) 0.3709(2) 0.08325(17) 0.0361(4) Uani 1 d
C7 C -0.2498(3) 0.4073(3) 0.0483(2) 0.0491(6) Uani 1 d
H7 H -0.3062 0.376 -0.0282 0.059 Uiso 1 calc
C8 C -0.3097(3) 0.4900(3) 0.1283(2) 0.0531(6) Uani 1 d
H8 H -0.4078 0.5146 0.1065 0.064 Uiso 1 calc
C9 C -0.2238(3) 0.5362(3) 0.2411(2) 0.0523(6) Uani 1 d
H9 H -0.2627 0.5921 0.2965 0.063 Uiso 1 calc
C10 C -0.0794(3) 0.4978(3) 0.26941(19) 0.0492(6) Uani 1 d
H10 H -0.0204 0.5295 0.3455 0.059 Uiso 1 calc
C5 C -0.0341(3) 0.2760(2) 0.00399(17) 0.0368(4) Uani 1 d
N1 N 0.1067(2) 0.2510(2) 0.05329(14) 0.0422(4) Uani 1 d
C1 C 0.1739(4) 0.1635(3) -0.0132(2) 0.0556(6) Uani 1 d
H1 H 0.2717 0.1461 0.0202 0.067 Uiso 1 calc
C2 C 0.1045(4) 0.0981(3) -0.1287(2) 0.0638(7) Uani 1 d
H2 H 0.1544 0.0378 -0.1723 0.077 Uiso 1 calc
C3 C -0.0393(4) 0.1237(3) -0.1782(2) 0.0620(7) Uani 1 d
H3 H -0.0897 0.0796 -0.2559 0.074 Uiso 1 calc
C4 C -0.1083(3) 0.2156(3) -0.11133(19) 0.0494(6) Uani 1 d
H4 H -0.2038 0.2365 -0.1437 0.059 Uiso 1 calc
C15 C 0.4139(3) 0.6547(3) 0.31918(19) 0.0421(5) Uani 1 d
C16 C 0.5012(4) 0.8137(3) 0.4032(3) 0.0727(8) Uani 1 d
H16A H 0.6246 0.8576 0.4009 0.109 Uiso 1 calc
H16B H 0.4981 0.8113 0.4777 0.109 Uiso 1 calc
H16C H 0.437 0.8742 0.385 0.109 Uiso 1 calc

loop_
_atom_site_aniso_label
_atom_site_aniso_U_11
_atom_site_aniso_U_22
_atom_site_aniso_U_33
_atom_site_aniso_U_23
_atom_site_aniso_U_13
_atom_site_aniso_U_12
Zn1 0.03621(14) 0.04644(16) 0.02661(14) 0.00573(11) -0.00088(10) 0.01886(11)
Zn2 0.03379(18) 0.0458(2) 0.02791(18) 0.01259(15) -0.00108(14) 0.00729(15)
O1 0.0408(8) 0.0666(11) 0.0359(8) 0.0183(8) 0.0022(7) 0.0007(8)
O2 0.0471(9) 0.0518(9) 0.0354(8) 0.0132(7) -0.0004(7) 0.0099(7)
O3 0.0549(9) 0.0630(10) 0.0362(9) 0.0132(8) 0.0018(7) 0.0279(8)
O4 0.0606(10) 0.0846(13) 0.0423(10) 0.0027(9) -0.0043(8) 0.0493(10)
O5 0.0434(8) 0.0411(8) 0.0341(8) 0.0136(6) -0.0039(6) 0.0089(6)
N2 0.0375(9) 0.0496(11) 0.0305(9) 0.0113(8) 0.0053(7) 0.0201(8)
O6 0.0693(11) 0.0879(13) 0.0418(10) 0.0327(9) 0.0131(8) 0.0380(10)
C11 0.0384(11) 0.0442(12) 0.0372(12) 0.0130(10) 0.0064(9) 0.0143(9)
C12 0.0576(16) 0.086(2) 0.0566(17) 0.0280(15) 0.0051(13) -0.0092(15)
C13 0.0350(11) 0.0536(13) 0.0420(13) 0.0191(11) 0.0071(9) 0.0188(10)
C14 0.0555(15) 0.0667(17) 0.0660(17) 0.0153(14) 0.0052(13) 0.0360(13)
C6 0.0339(10) 0.0424(11) 0.0299(10) 0.0133(9) 0.0037(8) 0.0132(9)
C7 0.0433(12) 0.0705(16) 0.0383(12) 0.0213(11) 0.0056(10) 0.0280(11)
C8 0.0469(13) 0.0753(17) 0.0513(14) 0.0251(13) 0.0151(11) 0.0378(12)
C9 0.0557(14) 0.0692(16) 0.0460(14) 0.0205(12) 0.0222(11) 0.0371(12)
C10 0.0549(13) 0.0643(15) 0.0312(12) 0.0119(11) 0.0103(10) 0.0309(12)
C5 0.0364(10) 0.0391(11) 0.0296(10) 0.0092(9) 0.0033(8) 0.0124(9)
N1 0.0440(10) 0.0491(11) 0.0316(9) 0.0068(8) 0.0031(8) 0.0244(8)
C1 0.0605(15) 0.0640(16) 0.0425(14) 0.0064(12) 0.0051(11) 0.0380(13)
C2 0.0810(18) 0.0689(17) 0.0391(14) -0.0008(12) 0.0125(13) 0.0435(15)
C3 0.0761(18) 0.0687(17) 0.0309(13) 0.0021(11) 0.0016(12) 0.0329(14)
C4 0.0505(13) 0.0578(14) 0.0330(12) 0.0089(10) -0.0005(10) 0.0227(11)
C15 0.0361(11) 0.0524(13) 0.0416(13) 0.0193(10) 0.0070(9) 0.0206(10)
C16 0.087(2) 0.0440(14) 0.0687(19) 0.0211(13) -0.0014(16) 0.0099(14)

loop_
_atom_type_symbol
_atom_type_description
_atom_type_scat_dispersion_real
_atom_type_scat_dispersion_imag
_atom_type_scat_source
C C 0.0033 0.0016 'International Tables Vol C Tables 4.2.6.8 and 6.1.1.4'
H H 0 0 'International Tables Vol C Tables 4.2.6.8 and 6.1.1.4'
N N 0.0061 0.0033 'International Tables Vol C Tables 4.2.6.8 and 6.1.1.4'
O O 0.0106 0.006 'International Tables Vol C Tables 4.2.6.8 and 6.1.1.4'
Zn Zn 0.2839 1.4301 'International Tables Vol C Tables 4.2.6.8 and 6.1.1.4'

loop_
_geom_angle_atom_site_label_1
_geom_angle_atom_site_label_2
_geom_angle_atom_site_label_3
_geom_angle
_geom_angle_site_symmetry_1
_geom_angle_site_symmetry_3
O4 Zn1 O2 97.53(8) . .
O4 Zn1 O5 98.29(7) . .
O2 Zn1 O5 100.42(6) . .
O4 Zn1 N2 161.00(7) . .
O2 Zn1 N2 88.74(7) . .
O5 Zn1 N2 98.17(6) . .
O4 Zn1 N1 85.75(7) . .
O2 Zn1 N1 117.76(7) . .
O5 Zn1 N1 140.83(7) . .
N2 Zn1 N1 75.49(7) . .
O1 Zn2 O1 180.00(8) 2_666 .
O1 Zn2 O3 87.43(7) 2_666 .
O1 Zn2 O3 92.57(7) . .
O1 Zn2 O3 92.57(7) 2_666 2_666
O1 Zn2 O3 87.43(7) . 2_666
O3 Zn2 O3 180 . 2_666
O1 Zn2 O5 90.32(6) 2_666 .
O1 Zn2 O5 89.68(6) . .
O3 Zn2 O5 91.96(6) . .
O3 Zn2 O5 88.04(6) 2_666 .
O1 Zn2 O5 89.68(6) 2_666 2_666
O1 Zn2 O5 90.32(6) . 2_666
O3 Zn2 O5 88.04(6) . 2_666
O3 Zn2 O5 91.96(6) 2_666 2_666
O5 Zn2 O5 180 . 2_666
C11 O1 Zn2 139.03(14) . .
C11 O2 Zn1 129.27(14) . .
C13 O3 Zn2 137.36(15) . .
C13 O4 Zn1 131.67(16) . .
C15 O5 Zn1 110.55(13) . .
C15 O5 Zn2 133.45(13) . .
Zn1 O5 Zn2 110.94(6) . .
C10 N2 C6 118.67(19) . .
C10 N2 Zn1 124.13(15) . .
C6 N2 Zn1 117.17(14) . .
O1 C11 O2 126.7(2) . .
O1 C11 C12 117.5(2) . .
O2 C11 C12 115.8(2) . .
C11 C12 H12A 109.5 . .
C11 C12 H12B 109.5 . .
H12A C12 H12B 109.5 . .
C11 C12 H12C 109.5 . .
H12A C12 H12C 109.5 . .
H12B C12 H12C 109.5 . .
O3 C13 O4 126.1(2) . .
O3 C13 C14 119.2(2) . .
O4 C13 C14 114.8(2) . .
C13 C14 H14A 109.5 . .
C13 C14 H14B 109.5 . .
H14A C14 H14B 109.5 . .
C13 C14 H14C 109.5 . .
H14A C14 H14C 109.5 . .
H14B C14 H14C 109.5 . .
N2 C6 C7 121.4(2) . .
N2 C6 C5 115.31(18) . .
C7 C6 C5 123.29(19) . .
C8 C7 C6 119.0(2) . .
C8 C7 H7 120.5 . .
C6 C7 H7 120.5 . .
C7 C8 C9 119.7(2) . .
C7 C8 H8 120.1 . .
C9 C8 H8 120.1 . .
C10 C9 C8 118.2(2) . .
C10 C9 H9 120.9 . .
C8 C9 H9 120.9 . .
N2 C10 C9 123.1(2) . .
N2 C10 H10 118.4 . .
C9 C10 H10 118.4 . .
N1 C5 C4 122.0(2) . .
N1 C5 C6 114.96(17) . .
C4 C5 C6 123.02(19) . .
C1 N1 C5 118.00(19) . .
C1 N1 Zn1 124.91(15) . .
C5 N1 Zn1 117.06(14) . .
N1 C1 C2 122.9(2) . .
N1 C1 H1 118.6 . .
C2 C1 H1 118.6 . .
C3 C2 C1 118.7(2) . .
C3 C2 H2 120.6 . .
C1 C2 H2 120.6 . .
C2 C3 C4 119.2(2) . .
C2 C3 H3 120.4 . .
C4 C3 H3 120.4 . .
C5 C4 C3 119.1(2) . .
C5 C4 H4 120.4 . .
C3 C4 H4 120.4 . .
O6 C15 O5 121.5(2) . .
O6 C15 C16 121.3(2) . .
O5 C15 C16 117.2(2) . .
C15 C16 H16A 109.5 . .
C15 C16 H16B 109.5 . .
H16A C16 H16B 109.5 . .
C15 C16 H16C 109.5 . .
H16A C16 H16C 109.5 . .
H16B C16 H16C 109.5 . .

loop_
_geom_bond_atom_site_label_1
_geom_bond_atom_site_label_2
_geom_bond_distance
_geom_bond_site_symmetry_2
Zn1 O4 1.9907(17) .
Zn1 O2 2.0154(15) .
Zn1 O5 2.0168(14) .
Zn1 N2 2.1430(17) .
Zn1 N1 2.1467(17) .
Zn2 O1 2.0687(14) 2_666
Zn2 O1 2.0687(14) .
Zn2 O3 2.0932(17) .
Zn2 O3 2.0932(17) 2_666
Zn2 O5 2.1848(14) .
Zn2 O5 2.1848(14) 2_666
O1 C11 1.238(3) .
O2 C11 1.249(3) .
O3 C13 1.236(3) .
O4 C13 1.251(3) .
O5 C15 1.286(3) .
N2 C10 1.334(3) .
N2 C6 1.339(3) .
O6 C15 1.220(3) .
C11 C12 1.507(3) .
C12 H12A 0.96 .
C12 H12B 0.96 .
C12 H12C 0.96 .
C13 C14 1.503(3) .
C14 H14A 0.96 .
C14 H14B 0.96 .
C14 H14C 0.96 .
C6 C7 1.387(3) .
C6 C5 1.486(3) .
C7 C8 1.372(3) .
C7 H7 0.93 .
C8 C9 1.375(3) .
C8 H8 0.93 .
C9 C10 1.370(3) .
C9 H9 0.93 .
C10 H10 0.93 .
C5 N1 1.344(3) .
C5 C4 1.378(3) .
N1 C1 1.340(3) .
C1 C2 1.376(4) .
C1 H1 0.93 .
C2 C3 1.369(4) .
C2 H2 0.93 .
C3 C4 1.379(4) .
C3 H3 0.93 .
C4 H4 0.93 .
C15 C16 1.497(4) .
C16 H16A 0.96 .
C16 H16B 0.96 .
C16 H16C 0.96 .

loop_
_geom_hbond_atom_site_label_D
_geom_hbond_atom_site_label_H
_geom_hbond_atom_site_label_A
_geom_hbond_distance_DH
_geom_hbond_distance_HA
_geom_hbond_distance_DA
_geom_hbond_angle_DHA
_geom_hbond_site_symmetry_A
C14 H14A O2 0.96 2.65 3.577(3) 163.1 1_655
C7 H7 O6 0.93 2.38 3.277(3) 162.4 2_565
C9 H9 O1 0.93 2.51 3.279(3) 140.2 2_566
C1 H1 O4 0.93 2.35 2.905(3) 117.7 .
C4 H4 O6 0.93 2.49 3.390(3) 162.3 2_565
C16 H16B O3 0.96 2.45 3.319(3) 151.1 2_666

loop_
_geom_torsion_atom_site_label_1
_geom_torsion_atom_site_label_2
_geom_torsion_atom_site_label_3
_geom_torsion_atom_site_label_4
_geom_torsion
Zn2 O1 C11 O2 -2.2(4)
Zn2 O1 C11 C12 178.7(2)
Zn1 O2 C11 O1 -6.0(4)
Zn1 O2 C11 C12 173.1(2)
Zn2 O3 C13 O4 -1.4(4)
Zn2 O3 C13 C14 178.33(17)
Zn1 O4 C13 O3 -6.7(4)
Zn1 O4 C13 C14 173.50(18)
C10 N2 C6 C7 0.9(3)
Zn1 N2 C6 C7 179.03(16)
C10 N2 C6 C5 -177.49(19)
Zn1 N2 C6 C5 0.7(2)
N2 C6 C7 C8 -1.1(3)
C5 C6 C7 C8 177.1(2)
C6 C7 C8 C9 0.5(4)
C7 C8 C9 C10 0.2(4)
C6 N2 C10 C9 -0.1(3)
Zn1 N2 C10 C9 -178.10(18)
C8 C9 C10 N2 -0.5(4)
N2 C6 C5 N1 -0.9(3)
C7 C6 C5 N1 -179.16(19)
N2 C6 C5 C4 178.2(2)
C7 C6 C5 C4 -0.1(3)
C4 C5 N1 C1 -0.5(3)
C6 C5 N1 C1 178.6(2)
C4 C5 N1 Zn1 -178.44(17)
C6 C5 N1 Zn1 0.6(2)
C5 N1 C1 C2 -0.4(4)
Zn1 N1 C1 C2 177.4(2)
N1 C1 C2 C3 0.1(4)
C1 C2 C3 C4 1.0(4)
N1 C5 C4 C3 1.5(4)
C6 C5 C4 C3 -177.4(2)
C2 C3 C4 C5 -1.8(4)
Zn1 O5 C15 O6 -11.9(3)
Zn2 O5 C15 O6 139.90(18)
Zn1 O5 C15 C16 166.03(19)
Zn2 O5 C15 C16 -42.2(3)
